data_4027859
loop_
_publ_author_name
'Jesus M. Aizpurua'
'Claudio Palomo'
'Eva Balentov\'a'
'Azucena Jimenez'
'Elena Andreieff'
'Maialen Sagartzazu-Aizpurua'
'Jos\'e Ignacio Miranda'
'Anthony Linden'

_publ_section_title
;
 Chirality-Driven Folding of Short \b-Lactam Pseudopeptides
;
_journal_name_full 'Journal of Organic Chemistry'
_journal_page_first 224
_journal_page_last 237
_journal_paper_doi 10.1021/jo302368y
_journal_volume 78
_journal_year 2013
_chemical_absolute_configuration syn
_chemical_formula_moiety 'C15 H19 N3 O3'
_chemical_formula_sum 'C15 H19 N3 O3'
_chemical_formula_weight 289.33
_chemical_melting_point 471
_chemical_name_systematic
; 
(3R)-3-acetamido-3-methyl-1-[1-(1S)-(N-methylcarbamoyl)phenylmethyl]azetidin-
2-one
;
_space_group_IT_number 19
_symmetry_cell_setting orthorhombic
_symmetry_Int_Tables_number 19
_symmetry_space_group_name_Hall 'P 2ac 2ab'
_symmetry_space_group_name_H-M 'P 21 21 21'
_atom_sites_solution_hydrogens mixed
_atom_sites_solution_primary direct
_atom_sites_solution_secondary difmap
_audit_creation_date 07-05-18
_audit_creation_method SHELXL-97
_cell_angle_alpha 90.00
_cell_angle_beta 90.00
_cell_angle_gamma 90.00
_cell_formula_units_Z 4
_cell_length_a 9.1380(6)
_cell_length_b 9.3820(6)
_cell_length_c 17.5827(12)
_cell_measurement_reflns_used 1728
_cell_measurement_temperature 160(1)
_cell_measurement_theta_max 26.0
_cell_measurement_theta_min 2.0
_cell_volume 1507.41(17)
_computing_cell_refinement 'DENZO-SMN (Otwinowski & Minor, 1997)'
_computing_data_collection 'COLLECT (Nonius, 2000)'
_computing_data_reduction 'DENZO-SMN and SCALEPACK (Otwinowski & Minor, 1997)'
_computing_molecular_graphics 'ORTEPII (Johnson, 1976)'
_computing_publication_material 'SHELXL97 and PLATON (Spek, 2006)'
_computing_structure_refinement 'SHELXL97 (Sheldrick, 1997)'
_computing_structure_solution 'SIR92 (Altomare et al., 1994)'
_diffrn_ambient_temperature 160(1)
_diffrn_detector '65 mm CCD camera on \k goniostat'
_diffrn_detector_area_resol_mean 9
_diffrn_measured_fraction_theta_full 0.997
_diffrn_measured_fraction_theta_max 0.997
_diffrn_measurement_device_type 'Nonius KappaCCD area-detector diffractometer'
_diffrn_measurement_method '\w scans with \k offsets'
_diffrn_radiation_monochromator 'horizontally mounted graphite crystal'
_diffrn_radiation_source 'Nonius FR590 sealed tube generator'
_diffrn_radiation_type 'Mo K\a'
_diffrn_radiation_wavelength 0.71073
_diffrn_reflns_av_R_equivalents 0.0820
_diffrn_reflns_av_sigmaI/netI 0.0387
_diffrn_reflns_limit_h_max 11
_diffrn_reflns_limit_h_min 0
_diffrn_reflns_limit_k_max 11
_diffrn_reflns_limit_k_min 0
_diffrn_reflns_limit_l_max 21
_diffrn_reflns_limit_l_min 0
_diffrn_reflns_number 18507
_diffrn_reflns_theta_full 26.02
_diffrn_reflns_theta_max 26.02
_diffrn_reflns_theta_min 2.46
_diffrn_standards_decay_% 0
_diffrn_standards_number 0
_exptl_absorpt_coefficient_mu 0.0903
_exptl_absorpt_correction_type none
_exptl_crystal_colour colourless
_exptl_crystal_density_diffrn 1.275
_exptl_crystal_description prism
_exptl_crystal_F_000 616
_exptl_crystal_size_max 0.30
_exptl_crystal_size_mid 0.25
_exptl_crystal_size_min 0.20
_refine_diff_density_max 0.207
_refine_diff_density_min -0.218
_refine_diff_density_rms 0.053
_refine_ls_abs_structure_details 'Flack & Bernardinelli (2000), Friedel pairs merged'
_refine_ls_abs_structure_Flack 1(2)
_refine_ls_extinction_method none
_refine_ls_goodness_of_fit_ref 1.073
_refine_ls_hydrogen_treatment mixed
_refine_ls_matrix_type full
_refine_ls_number_parameters 201
_refine_ls_number_reflns 1716
_refine_ls_number_restraints 0
_refine_ls_restrained_S_all 1.073
_refine_ls_R_factor_all 0.0590
_refine_ls_R_factor_gt 0.0457
_refine_ls_shift/su_max 0.001
_refine_ls_shift/su_mean 0.000
_refine_ls_structure_factor_coef Fsqd
_refine_ls_weighting_details 'w=1/[\s^2^(Fo^2^)+(0.0597P)^2^+0.7741P] where P=(Fo^2^+2Fc^2^)/3'
_refine_ls_weighting_scheme calc
_refine_ls_wR_factor_gt 0.1097
_refine_ls_wR_factor_ref 0.1208
_reflns_number_gt 1480
_reflns_number_total 1716
_reflns_threshold_expression 'I > 2\s(I)'
_cod_data_source_file jo302368y_si_002.cif
_cod_data_source_block 5e
_cod_depositor_comments
;
The following automatic conversions were performed:

'_atom_sites_solution_hydrogens' value 'geom & difmap' was changed to
'mixed'.

Automatic conversion script
Id: cif_fix_values 6452 2018-10-05 10:23:21Z andrius 
;
_cod_original_sg_symbol_H-M 'P 21 21 21   '
_cod_database_code 4027859

loop_
_symmetry_equiv_pos_as_xyz
'x, y, z'
'-x+1/2, -y, z+1/2'
'x+1/2, -y+1/2, -z'
'-x, y+1/2, -z+1/2'

loop_
_atom_site_label
_atom_site_type_symbol
_atom_site_fract_x
_atom_site_fract_y
_atom_site_fract_z
_atom_site_U_iso_or_equiv
_atom_site_adp_type
_atom_site_occupancy
_atom_site_symmetry_multiplicity
_atom_site_calc_flag
_atom_site_refinement_flags
O2 O 0.3293(2) 0.2595(2) 0.49957(14) 0.0269(5) Uani 1 1 d .
O6 O 0.1355(3) -0.1725(2) 0.54378(14) 0.0357(6) Uani 1 1 d .
O10 O 0.4333(3) 0.2022(3) 0.32306(13) 0.0350(6) Uani 1 1 d .
N1 N 0.2580(3) 0.0376(3) 0.45063(14) 0.0205(6) Uani 1 1 d .
N7 N -0.0372(3) -0.0086(3) 0.57392(15) 0.0268(6) Uani 1 1 d .
H7 H -0.087(4) 0.086(4) 0.560(2) 0.044(11) Uiso 1 1 d .
N9 N 0.5941(3) 0.1120(3) 0.40768(14) 0.0251(6) Uani 1 1 d .
H9 H 0.696(4) 0.114(4) 0.426(2) 0.035(10) Uiso 1 1 d .
C2 C 0.3494(3) 0.1400(3) 0.47300(17) 0.0202(6) Uani 1 1 d .
C3 C 0.4848(3) 0.0494(3) 0.45624(17) 0.0218(7) Uani 1 1 d .
C4 C 0.3731(3) -0.0595(3) 0.42306(18) 0.0246(7) Uani 1 1 d .
H41 H 0.3770 -0.0694 0.3670 0.030 Uiso 1 1 calc R
H42 H 0.3741 -0.1537 0.4484 0.030 Uiso 1 1 calc R
C5 C 0.1004(3) 0.0253(3) 0.45902(17) 0.0206(6) Uani 1 1 d .
H5 H 0.0617 0.1234 0.4685 0.025 Uiso 1 1 calc R
C6 C 0.0678(3) -0.0628(3) 0.52976(17) 0.0217(6) Uani 1 1 d .
C8 C -0.0814(4) -0.0736(4) 0.64573(18) 0.0352(8) Uani 1 1 d .
H81 H -0.0093 -0.1458 0.6606 0.053 Uiso 1 1 calc R
H82 H -0.1774 -0.1186 0.6396 0.053 Uiso 1 1 calc R
H83 H -0.0871 -0.0001 0.6852 0.053 Uiso 1 1 calc R
C10 C 0.5596(4) 0.1922(4) 0.34621(17) 0.0268(7) Uani 1 1 d .
C11 C 0.6863(4) 0.2680(4) 0.3099(2) 0.0381(9) Uani 1 1 d .
H111 H 0.6522 0.3199 0.2649 0.057 Uiso 1 1 calc R
H112 H 0.7606 0.1982 0.2947 0.057 Uiso 1 1 calc R
H113 H 0.7289 0.3353 0.3463 0.057 Uiso 1 1 calc R
C12 C 0.0288(3) -0.0288(3) 0.38650(17) 0.0215(7) Uani 1 1 d .
C13 C 0.0768(4) 0.0220(4) 0.31719(17) 0.0299(7) Uani 1 1 d .
H13 H 0.1579 0.0851 0.3151 0.036 Uiso 1 1 calc R
C14 C 0.0068(5) -0.0189(4) 0.2505(2) 0.0365(8) Uani 1 1 d .
H14 H 0.0403 0.0165 0.2030 0.044 Uiso 1 1 calc R
C15 C -0.1116(4) -0.1111(4) 0.25298(19) 0.0349(8) Uani 1 1 d .
H15 H -0.1593 -0.1388 0.2073 0.042 Uiso 1 1 calc R
C16 C -0.1603(4) -0.1627(4) 0.3222(2) 0.0324(8) Uani 1 1 d .
H16 H -0.2414 -0.2259 0.3241 0.039 Uiso 1 1 calc R
C17 C -0.0904(3) -0.1220(3) 0.38923(19) 0.0263(7) Uani 1 1 d .
H17 H -0.1238 -0.1577 0.4367 0.032 Uiso 1 1 calc R
C18 C 0.5572(4) -0.0039(4) 0.52930(19) 0.0316(8) Uani 1 1 d .
H181 H 0.6038 0.0763 0.5556 0.047 Uiso 1 1 calc R
H182 H 0.6314 -0.0756 0.5167 0.047 Uiso 1 1 calc R
H183 H 0.4830 -0.0465 0.5624 0.047 Uiso 1 1 calc R

loop_
_atom_site_aniso_label
_atom_site_aniso_U_11
_atom_site_aniso_U_22
_atom_site_aniso_U_33
_atom_site_aniso_U_23
_atom_site_aniso_U_13
_atom_site_aniso_U_12
O2 0.0252(11) 0.0203(11) 0.0352(12) -0.0065(9) 0.0050(10) -0.0028(10)
O6 0.0380(13) 0.0276(12) 0.0414(13) 0.0108(11) 0.0063(11) 0.0132(12)
O10 0.0278(12) 0.0433(14) 0.0338(13) 0.0041(12) -0.0044(11) -0.0043(12)
N1 0.0158(11) 0.0177(13) 0.0281(13) -0.0053(11) 0.0018(11) -0.0008(11)
N7 0.0298(15) 0.0240(14) 0.0265(14) 0.0027(12) 0.0072(11) 0.0050(12)
N9 0.0131(12) 0.0360(15) 0.0260(14) 0.0007(12) 0.0025(11) -0.0019(12)
C2 0.0210(15) 0.0189(15) 0.0206(14) -0.0040(12) 0.0042(12) -0.0038(13)
C3 0.0188(14) 0.0218(16) 0.0248(15) -0.0006(13) 0.0021(13) -0.0023(13)
C4 0.0216(15) 0.0209(15) 0.0312(16) -0.0061(13) 0.0027(13) 0.0013(14)
C5 0.0151(14) 0.0184(14) 0.0285(16) -0.0002(13) 0.0018(13) 0.0016(12)
C6 0.0191(14) 0.0191(15) 0.0270(15) -0.0022(13) -0.0023(13) -0.0015(14)
C8 0.047(2) 0.0326(18) 0.0258(16) 0.0049(15) 0.0118(16) 0.0001(18)
C10 0.0258(16) 0.0310(17) 0.0234(16) -0.0039(14) 0.0027(13) -0.0041(15)
C11 0.0335(19) 0.049(2) 0.0315(19) -0.0021(17) 0.0073(15) -0.0106(18)
C12 0.0180(15) 0.0192(15) 0.0274(15) 0.0021(13) -0.0010(12) 0.0026(12)
C13 0.0259(16) 0.0342(17) 0.0298(17) 0.0026(15) -0.0001(14) -0.0038(15)
C14 0.0430(19) 0.042(2) 0.0247(15) 0.0028(16) -0.0030(15) 0.0016(19)
C15 0.037(2) 0.0345(18) 0.0330(18) -0.0040(16) -0.0108(16) 0.0023(18)
C16 0.0277(17) 0.0309(17) 0.0387(18) -0.0012(16) -0.0071(16) -0.0082(15)
C17 0.0225(16) 0.0250(16) 0.0316(16) 0.0009(14) 0.0018(13) -0.0012(14)
C18 0.0332(18) 0.0335(18) 0.0280(17) 0.0038(15) -0.0041(14) -0.0005(16)

loop_
_atom_type_symbol
_atom_type_description
_atom_type_number_in_cell
_atom_type_scat_dispersion_real
_atom_type_scat_dispersion_imag
_atom_type_scat_source
C C 60 0.0033 0.0016
; International Tables for Crystallography (1992). 
Vol. C, Tables 4.2.6.8 and 6.1.1.4
;
H H 76 0.0000 0.0000
; International Tables for Crystallography (1992). 
Vol. C, Tables 4.2.6.8 and 6.1.1.4
;
N N 12 0.0061 0.0033
; International Tables for Crystallography (1992). 
Vol. C, Tables 4.2.6.8 and 6.1.1.4
;
O O 12 0.0106 0.0060
; International Tables for Crystallography (1992). 
Vol. C, Tables 4.2.6.8 and 6.1.1.4
;

loop_
_geom_angle_atom_site_label_1
_geom_angle_atom_site_label_2
_geom_angle_atom_site_label_3
_geom_angle
C2 N1 C5 130.5(3)
C2 N1 C4 95.5(2)
C5 N1 C4 133.8(2)
C6 N7 C8 122.9(3)
C6 N7 H7 121(2)
C8 N7 H7 116(2)
C10 N9 C3 122.6(3)
C10 N9 H9 118(2)
C3 N9 H9 118(2)
O2 C2 N1 132.6(3)
O2 C2 C3 134.5(3)
N1 C2 C3 92.9(2)
N9 C3 C18 109.4(2)
N9 C3 C2 116.7(3)
C18 C3 C2 111.7(3)
N9 C3 C4 120.0(3)
C18 C3 C4 112.6(3)
C2 C3 C4 84.6(2)
N1 C4 C3 86.5(2)
N1 C4 H41 114.2
C3 C4 H41 114.2
N1 C4 H42 114.2
C3 C4 H42 114.2
H41 C4 H42 111.4
N1 C5 C12 111.6(2)
N1 C5 C6 108.7(2)
C12 C5 C6 114.8(2)
N1 C5 H5 107.1
C12 C5 H5 107.1
C6 C5 H5 107.1
O6 C6 N7 124.4(3)
O6 C6 C5 121.4(3)
N7 C6 C5 114.2(3)
N7 C8 H81 109.5
N7 C8 H82 109.5
H81 C8 H82 109.5
N7 C8 H83 109.5
H81 C8 H83 109.5
H82 C8 H83 109.5
O10 C10 N9 121.7(3)
O10 C10 C11 123.2(3)
N9 C10 C11 115.0(3)
C10 C11 H111 109.5
C10 C11 H112 109.5
H111 C11 H112 109.5
C10 C11 H113 109.5
H111 C11 H113 109.5
H112 C11 H113 109.5
C13 C12 C17 119.6(3)
C13 C12 C5 119.3(3)
C17 C12 C5 121.0(3)
C12 C13 C14 120.2(3)
C12 C13 H13 119.9
C14 C13 H13 119.9
C15 C14 C13 120.3(3)
C15 C14 H14 119.8
C13 C14 H14 119.8
C16 C15 C14 119.8(3)
C16 C15 H15 120.1
C14 C15 H15 120.1
C15 C16 C17 120.1(3)
C15 C16 H16 120.0
C17 C16 H16 120.0
C16 C17 C12 120.0(3)
C16 C17 H17 120.0
C12 C17 H17 120.0
C3 C18 H181 109.5
C3 C18 H182 109.5
H181 C18 H182 109.5
C3 C18 H183 109.5
H181 C18 H183 109.5
H182 C18 H183 109.5

loop_
_geom_bond_atom_site_label_1
_geom_bond_atom_site_label_2
_geom_bond_distance
O2 C2 1.228(4)
O6 C6 1.227(4)
O10 C10 1.227(4)
N1 C2 1.332(4)
N1 C5 1.452(4)
N1 C4 1.474(4)
N7 C6 1.334(4)
N7 C8 1.459(4)
N7 H7 1.03(4)
N9 C10 1.354(4)
N9 C3 1.439(4)
N9 H9 0.98(4)
C2 C3 1.530(4)
C3 C18 1.529(4)
C3 C4 1.558(4)
C4 H41 0.9900
C4 H42 0.9900
C5 C12 1.520(4)
C5 C6 1.523(4)
C5 H5 1.0000
C8 H81 0.9800
C8 H82 0.9800
C8 H83 0.9800
C10 C11 1.502(5)
C11 H111 0.9800
C11 H112 0.9800
C11 H113 0.9800
C12 C13 1.380(4)
C12 C17 1.398(4)
C13 C14 1.390(5)
C13 H13 0.9500
C14 C15 1.386(5)
C14 H14 0.9500
C15 C16 1.384(5)
C15 H15 0.9500
C16 C17 1.393(5)
C16 H16 0.9500
C17 H17 0.9500
C18 H181 0.9800
C18 H182 0.9800
C18 H183 0.9800

loop_
_geom_hbond_atom_site_label_D
_geom_hbond_atom_site_label_H
_geom_hbond_atom_site_label_A
_geom_hbond_distance_DH
_geom_hbond_distance_HA
_geom_hbond_distance_DA
_geom_hbond_angle_DHA
_geom_hbond_site_symmetry_A
_geom_hbond_publ_flag
N7 H7 O2 1.03(4) 1.95(4) 2.936(4) 161(3) 3_456 yes
N9 H9 O2 0.98(4) 2.15(4) 2.955(3) 138(3) 3_556 yes

loop_
_geom_torsion_atom_site_label_1
_geom_torsion_atom_site_label_2
_geom_torsion_atom_site_label_3
_geom_torsion_atom_site_label_4
_geom_torsion
C5 N1 C2 O2 -8.9(6)
C4 N1 C2 O2 176.4(3)
C5 N1 C2 C3 168.7(3)
C4 N1 C2 C3 -5.9(2)
C10 N9 C3 C18 -167.0(3)
C10 N9 C3 C2 -39.0(4)
C10 N9 C3 C4 60.7(4)
O2 C2 C3 N9 -55.8(5)
N1 C2 C3 N9 126.6(3)
O2 C2 C3 C18 71.0(4)
N1 C2 C3 C18 -106.6(3)
O2 C2 C3 C4 -176.8(4)
N1 C2 C3 C4 5.6(2)
C2 N1 C4 C3 5.8(2)
C5 N1 C4 C3 -168.6(3)
N9 C3 C4 N1 -122.8(3)
C18 C3 C4 N1 106.3(3)
C2 C3 C4 N1 -5.0(2)
C2 N1 C5 C12 137.2(3)
C4 N1 C5 C12 -50.2(4)
C2 N1 C5 C6 -95.2(4)
C4 N1 C5 C6 77.4(4)
C8 N7 C6 O6 1.3(5)
C8 N7 C6 C5 -177.7(3)
N1 C5 C6 O6 -44.2(4)
C12 C5 C6 O6 81.6(4)
N1 C5 C6 N7 134.9(3)
C12 C5 C6 N7 -99.3(3)
C3 N9 C10 O10 -8.8(5)
C3 N9 C10 C11 170.5(3)
N1 C5 C12 C13 -41.0(4)
C6 C5 C12 C13 -165.2(3)
N1 C5 C12 C17 143.0(3)
C6 C5 C12 C17 18.7(4)
C17 C12 C13 C14 0.2(5)
C5 C12 C13 C14 -175.9(3)
C12 C13 C14 C15 -0.1(5)
C13 C14 C15 C16 0.0(5)
C14 C15 C16 C17 0.0(5)
C15 C16 C17 C12 0.1(5)
C13 C12 C17 C16 -0.2(5)
C5 C12 C17 C16 175.8(3)
